data_7239409
loop_
_publ_author_name
'Nassimbeni, Luigi R.'
'Marivel, Samipillai'
'Su, Hong'
'Weber, Edwin'

_publ_section_title
;
 Inclusion of picolines by a substituted binaphthyl diol host: selectivity
 and structure
;
_journal_issue 48
_journal_name_full 'RSC Advances'
_journal_page_first 25758
_journal_paper_doi 10.1039/c3ra45849k
_journal_volume 3
_journal_year 2013
_chemical_formula_moiety 'C46 H30 O2, 2(C6 H7 N)'
_chemical_formula_sum 'C58 H44 N2 O2'
_chemical_formula_weight 800.95
_space_group_IT_number 14
_space_group_name_Hall '-P 2ybc'
_space_group_name_H-M_alt 'P 1 21/c 1'
_symmetry_cell_setting monoclinic
_symmetry_space_group_name_H-M 'P 1 21/c 1'
_atom_sites_solution_hydrogens geom
_atom_sites_solution_primary direct
_atom_sites_solution_secondary difmap
_audit_creation_method SHELXL-97
_cell_angle_alpha 90.00
_cell_angle_beta 95.2300(10)
_cell_angle_gamma 90.00
_cell_formula_units_Z 4
_cell_length_a 16.6293(5)
_cell_length_b 11.5306(2)
_cell_length_c 22.3729(6)
_cell_measurement_reflns_used 18333
_cell_measurement_temperature 173(2)
_cell_measurement_theta_max 27.10
_cell_measurement_theta_min 2.38
_cell_volume 4272.05(19)
_computing_cell_refinement 'DENZO-SMN (Otwinowski & Minor, 1997)'
_computing_data_collection 'COLLECT program (Nonius, 2000)'
_computing_data_reduction 'DENZO-SMN (Otwinowski & Minor, 1997)'
_computing_molecular_graphics 'X-Seed (Barbour, 2001)'
_computing_publication_material 'SHELXL-97 (Sheldrick, 2001)'
_computing_structure_refinement 'SHELXL-97 (Sheldrick, 1997)'
_computing_structure_solution 'SHELXS-97 (Sheldrick, 1997)'
_diffrn_ambient_temperature 173(2)
_diffrn_measured_fraction_theta_full 0.998
_diffrn_measured_fraction_theta_max 0.998
_diffrn_measurement_device_type 'Nonius Kappa CCD diffractometer'
_diffrn_measurement_method '1.0\% \f scans and \w scans'
_diffrn_radiation_monochromator graphite
_diffrn_radiation_source 'fine-focus sealed tube'
_diffrn_radiation_type MoK\a
_diffrn_radiation_wavelength 0.71073
_diffrn_reflns_av_R_equivalents 0.0329
_diffrn_reflns_av_sigmaI/netI 0.0445
_diffrn_reflns_limit_h_max 21
_diffrn_reflns_limit_h_min -21
_diffrn_reflns_limit_k_max 14
_diffrn_reflns_limit_k_min -14
_diffrn_reflns_limit_l_max 28
_diffrn_reflns_limit_l_min -28
_diffrn_reflns_number 18333
_diffrn_reflns_theta_full 27.10
_diffrn_reflns_theta_max 27.10
_diffrn_reflns_theta_min 2.38
_exptl_absorpt_coefficient_mu 0.075
_exptl_absorpt_correction_T_max 0.9933
_exptl_absorpt_correction_T_min 0.9815
_exptl_absorpt_correction_type multi-scan
_exptl_absorpt_process_details SADABS
_exptl_crystal_colour colourless
_exptl_crystal_density_diffrn 1.245
_exptl_crystal_density_method 'not measured'
_exptl_crystal_description block
_exptl_crystal_F_000 1688
_exptl_crystal_size_max 0.25
_exptl_crystal_size_mid 0.11
_exptl_crystal_size_min 0.09
_refine_diff_density_max 0.226
_refine_diff_density_min -0.225
_refine_diff_density_rms 0.040
_refine_ls_extinction_method none
_refine_ls_goodness_of_fit_ref 1.047
_refine_ls_hydrogen_treatment mixed
_refine_ls_matrix_type full
_refine_ls_number_parameters 569
_refine_ls_number_reflns 9407
_refine_ls_number_restraints 0
_refine_ls_restrained_S_all 1.047
_refine_ls_R_factor_all 0.0797
_refine_ls_R_factor_gt 0.0441
_refine_ls_shift/su_max 0.000
_refine_ls_shift/su_mean 0.000
_refine_ls_structure_factor_coef Fsqd
_refine_ls_weighting_details 'calc w=1/[\s^2^(Fo^2^)+(0.0644P)^2^+0.0736P] where P=(Fo^2^+2Fc^2^)/3'
_refine_ls_weighting_scheme calc
_refine_ls_wR_factor_gt 0.1053
_refine_ls_wR_factor_ref 0.1193
_reflns_number_gt 6272
_reflns_number_total 9407
_reflns_threshold_expression >2sigma(I)
_cod_data_source_file c3ra45849k.txt
_cod_data_source_block H.3PIC
_cod_original_sg_symbol_H-M P21/c
_cod_database_code 7239409

loop_
_symmetry_equiv_pos_as_xyz
'x, y, z'
'-x, y+1/2, -z+1/2'
'-x, -y, -z'
'x, -y-1/2, z-1/2'

loop_
_atom_site_label
_atom_site_type_symbol
_atom_site_fract_x
_atom_site_fract_y
_atom_site_fract_z
_atom_site_U_iso_or_equiv
_atom_site_adp_type
_atom_site_occupancy
_atom_site_symmetry_multiplicity
_atom_site_calc_flag
_atom_site_refinement_flags
O13 O 0.20685(5) 0.32215(8) 0.09255(4) 0.0274(2) Uani 1 1 d .
H13 H 0.1815(12) 0.2736(17) 0.0602(9) 0.083(7) Uiso 1 1 d .
O34 O 0.14906(6) 0.42846(8) 0.19043(4) 0.0283(2) Uani 1 1 d .
H34 H 0.1594(11) 0.3803(17) 0.1556(9) 0.071(6) Uiso 1 1 d .
N1G N 0.14085(8) 0.19194(11) -0.00570(6) 0.0394(3) Uani 1 1 d .
N8G N 0.47865(8) 0.97138(12) 0.40846(6) 0.0431(3) Uani 1 1 d .
C1 C 0.22903(8) 0.14821(11) 0.15129(6) 0.0256(3) Uani 1 1 d .
C2 C 0.17443(9) 0.14316(12) 0.19433(6) 0.0325(3) Uani 1 1 d .
H2 H 0.1623 0.2105 0.2163 0.039 Uiso 1 1 calc R
C3 C 0.13767(9) 0.03780(12) 0.20486(7) 0.0361(4) Uani 1 1 d .
H3 H 0.0993 0.0335 0.2338 0.043 Uiso 1 1 calc R
C4 C 0.15628(9) -0.06105(13) 0.17368(7) 0.0357(4) Uani 1 1 d .
H4 H 0.1305 -0.1324 0.1813 0.043 Uiso 1 1 calc R
C5 C 0.21218(9) -0.05671(12) 0.13151(7) 0.0331(3) Uani 1 1 d .
H5 H 0.2255 -0.1247 0.1106 0.040 Uiso 1 1 calc R
C6 C 0.24843(8) 0.04855(11) 0.12028(6) 0.0255(3) Uani 1 1 d .
C7 C 0.30751(8) 0.07915(11) 0.07793(6) 0.0249(3) Uani 1 1 d .
C8 C 0.34447(8) 0.01104(13) 0.03715(6) 0.0307(3) Uani 1 1 d .
H8 H 0.3328 -0.0694 0.0335 0.037 Uiso 1 1 calc R
C9 C 0.39874(9) 0.06283(13) 0.00197(7) 0.0349(4) Uani 1 1 d .
H9 H 0.4235 0.0178 -0.0268 0.042 Uiso 1 1 calc R
C10 C 0.41729(9) 0.17982(13) 0.00836(7) 0.0366(4) Uani 1 1 d .
H10 H 0.4561 0.2133 -0.0151 0.044 Uiso 1 1 calc R
C11 C 0.37947(8) 0.24891(13) 0.04885(6) 0.0320(3) Uani 1 1 d .
H11 H 0.3920 0.3290 0.0530 0.038 Uiso 1 1 calc R
C12 C 0.32369(8) 0.19855(11) 0.08256(6) 0.0255(3) Uani 1 1 d .
C13 C 0.26891(8) 0.25504(11) 0.12570(6) 0.0248(3) Uani 1 1 d .
C14 C 0.31395(8) 0.33323(11) 0.17244(6) 0.0247(3) Uani 1 1 d .
C15 C 0.36053(8) 0.27948(12) 0.21834(6) 0.0295(3) Uani 1 1 d .
H15 H 0.3614 0.1971 0.2194 0.035 Uiso 1 1 calc R
C16 C 0.40718(8) 0.34078(13) 0.26414(6) 0.0319(3) Uani 1 1 d .
C17 C 0.45541(9) 0.28539(16) 0.31144(7) 0.0437(4) Uani 1 1 d .
H17 H 0.4573 0.2031 0.3134 0.052 Uiso 1 1 calc R
C18 C 0.49904(10) 0.34962(19) 0.35409(7) 0.0543(5) Uani 1 1 d .
H18 H 0.5312 0.3117 0.3855 0.065 Uiso 1 1 calc R
C19 C 0.49694(10) 0.47136(19) 0.35198(8) 0.0547(5) Uani 1 1 d .
H19 H 0.5274 0.5149 0.3822 0.066 Uiso 1 1 calc R
C20 C 0.45187(9) 0.52741(16) 0.30725(7) 0.0459(4) Uani 1 1 d .
H20 H 0.4511 0.6098 0.3063 0.055 Uiso 1 1 calc R
C21 C 0.40585(8) 0.46354(13) 0.26178(6) 0.0327(3) Uani 1 1 d .
C22 C 0.35904(8) 0.51772(13) 0.21434(6) 0.0318(3) Uani 1 1 d .
H22 H 0.3593 0.6000 0.2125 0.038 Uiso 1 1 calc R
C23 C 0.31279(8) 0.45800(11) 0.17034(6) 0.0256(3) Uani 1 1 d .
C24 C 0.27198(8) 0.53321(11) 0.12130(6) 0.0247(3) Uani 1 1 d .
C25 C 0.32111(8) 0.57297(12) 0.07932(6) 0.0299(3) Uani 1 1 d .
H25 H 0.3751 0.5452 0.0811 0.036 Uiso 1 1 calc R
C26 C 0.29529(8) 0.65282(12) 0.03378(6) 0.0291(3) Uani 1 1 d .
C27 C 0.34561(10) 0.69124(12) -0.01026(7) 0.0377(4) Uani 1 1 d .
H27 H 0.3995 0.6637 -0.0093 0.045 Uiso 1 1 calc R
C28 C 0.31743(11) 0.76729(13) -0.05399(7) 0.0419(4) Uani 1 1 d .
H28 H 0.3514 0.7909 -0.0837 0.050 Uiso 1 1 calc R
C29 C 0.23806(10) 0.81101(13) -0.05522(7) 0.0414(4) Uani 1 1 d .
H29 H 0.2189 0.8644 -0.0856 0.050 Uiso 1 1 calc R
C30 C 0.18876(9) 0.77703(12) -0.01312(6) 0.0344(4) Uani 1 1 d .
H30 H 0.1357 0.8078 -0.0141 0.041 Uiso 1 1 calc R
C31 C 0.21562(8) 0.69630(11) 0.03227(6) 0.0277(3) Uani 1 1 d .
C32 C 0.16606(8) 0.65635(11) 0.07621(6) 0.0265(3) Uani 1 1 d .
H32 H 0.1129 0.6867 0.0758 0.032 Uiso 1 1 calc R
C33 C 0.19080(8) 0.57605(11) 0.11940(6) 0.0235(3) Uani 1 1 d .
C34 C 0.12872(8) 0.53771(11) 0.16267(6) 0.0241(3) Uani 1 1 d .
C35 C 0.04357(8) 0.53217(11) 0.13116(6) 0.0259(3) Uani 1 1 d .
C36 C 0.01599(9) 0.46431(12) 0.08267(6) 0.0322(3) Uani 1 1 d .
H36 H 0.0519 0.4155 0.0636 0.039 Uiso 1 1 calc R
C37 C -0.06520(9) 0.46888(14) 0.06245(7) 0.0396(4) Uani 1 1 d .
H37 H -0.0851 0.4228 0.0291 0.048 Uiso 1 1 calc R
C38 C -0.11780(9) 0.53992(14) 0.09028(7) 0.0428(4) Uani 1 1 d .
H38 H -0.1734 0.5414 0.0760 0.051 Uiso 1 1 calc R
C39 C -0.09032(9) 0.60872(13) 0.13865(7) 0.0375(4) Uani 1 1 d .
H39 H -0.1265 0.6575 0.1575 0.045 Uiso 1 1 calc R
C40 C -0.00889(8) 0.60507(11) 0.15903(6) 0.0284(3) Uani 1 1 d .
C41 C 0.03763(8) 0.66571(11) 0.20862(6) 0.0278(3) Uani 1 1 d .
C42 C 0.01470(9) 0.74857(13) 0.24893(7) 0.0374(4) Uani 1 1 d .
H42 H -0.0391 0.7770 0.2462 0.045 Uiso 1 1 calc R
C43 C 0.07138(10) 0.78909(13) 0.29314(7) 0.0417(4) Uani 1 1 d .
H43 H 0.0560 0.8448 0.3212 0.050 Uiso 1 1 calc R
C44 C 0.15010(10) 0.74931(13) 0.29687(7) 0.0396(4) Uani 1 1 d .
H44 H 0.1884 0.7782 0.3274 0.048 Uiso 1 1 calc R
C45 C 0.17386(9) 0.66720(12) 0.25632(6) 0.0323(3) Uani 1 1 d .
H45 H 0.2280 0.6399 0.2590 0.039 Uiso 1 1 calc R
C46 C 0.11768(8) 0.62619(11) 0.21237(6) 0.0260(3) Uani 1 1 d .
C2G C 0.19052(9) 0.17243(12) -0.04818(7) 0.0361(4) Uani 1 1 d .
H2G H 0.2446 0.1989 -0.0407 0.043 Uiso 1 1 calc R
C3G C 0.16995(11) 0.11682(13) -0.10237(7) 0.0426(4) Uani 1 1 d .
C4G C 0.09148(12) 0.07721(15) -0.11150(9) 0.0563(5) Uani 1 1 d .
H4G H 0.0740 0.0373 -0.1475 0.068 Uiso 1 1 calc R
C5G C 0.03844(12) 0.09525(18) -0.06864(10) 0.0639(6) Uani 1 1 d .
H5G H -0.0157 0.0683 -0.0748 0.077 Uiso 1 1 calc R
C6G C 0.06539(10) 0.15362(16) -0.01614(8) 0.0532(5) Uani 1 1 d .
H6G H 0.0286 0.1666 0.0133 0.064 Uiso 1 1 calc R
C7G C 0.23030(13) 0.10273(16) -0.14769(8) 0.0629(5) Uani 1 1 d .
H7B H 0.2696 0.0430 -0.1340 0.094 Uiso 1 1 calc R
H7A H 0.2583 0.1765 -0.1524 0.094 Uiso 1 1 calc R
H7C H 0.2024 0.0795 -0.1863 0.094 Uiso 1 1 calc R
C9G C 0.45452(9) 0.92424(14) 0.35565(7) 0.0415(4) Uani 1 1 d .
H9G H 0.4905 0.8719 0.3389 0.050 Uiso 1 1 calc R
C10G C 0.38104(9) 0.94527(14) 0.32296(7) 0.0408(4) Uani 1 1 d .
C11G C 0.33005(10) 1.02199(15) 0.34816(8) 0.0498(4) Uani 1 1 d .
H11G H 0.2788 1.0395 0.3279 0.060 Uiso 1 1 calc R
C12G C 0.35359(11) 1.07315(15) 0.40270(9) 0.0522(5) Uani 1 1 d .
H12G H 0.3192 1.1267 0.4203 0.063 Uiso 1 1 calc R
C13G C 0.42766(10) 1.04505(14) 0.43098(8) 0.0439(4) Uani 1 1 d .
H13G H 0.4434 1.0800 0.4687 0.053 Uiso 1 1 calc R
C14G C 0.35920(12) 0.88776(19) 0.26373(8) 0.0658(6) Uani 1 1 d .
H14B H 0.3263 0.8189 0.2696 0.099 Uiso 1 1 calc R
H14A H 0.4086 0.8648 0.2460 0.099 Uiso 1 1 calc R
H14C H 0.3284 0.9420 0.2368 0.099 Uiso 1 1 calc R

loop_
_atom_site_aniso_label
_atom_site_aniso_U_11
_atom_site_aniso_U_22
_atom_site_aniso_U_33
_atom_site_aniso_U_23
_atom_site_aniso_U_13
_atom_site_aniso_U_12
O13 0.0284(5) 0.0229(5) 0.0302(5) -0.0020(4) -0.0009(4) 0.0021(4)
O34 0.0319(5) 0.0218(5) 0.0318(6) 0.0032(4) 0.0066(4) 0.0021(4)
N1G 0.0382(8) 0.0389(8) 0.0398(8) -0.0007(6) -0.0038(6) 0.0018(6)
N8G 0.0374(8) 0.0494(8) 0.0436(8) -0.0036(7) 0.0091(7) -0.0021(6)
C1 0.0258(7) 0.0238(7) 0.0270(7) -0.0003(6) 0.0012(6) -0.0007(6)
C2 0.0374(8) 0.0267(7) 0.0348(8) -0.0011(7) 0.0114(7) 0.0005(6)
C3 0.0397(9) 0.0330(8) 0.0371(9) 0.0033(7) 0.0121(7) -0.0034(7)
C4 0.0435(9) 0.0265(8) 0.0370(9) 0.0032(7) 0.0035(7) -0.0086(7)
C5 0.0420(9) 0.0237(7) 0.0335(8) -0.0037(6) 0.0023(7) -0.0013(6)
C6 0.0277(8) 0.0233(7) 0.0249(7) -0.0005(6) -0.0001(6) 0.0024(6)
C7 0.0236(7) 0.0262(7) 0.0241(7) -0.0020(6) -0.0016(6) 0.0029(6)
C8 0.0304(8) 0.0302(8) 0.0309(8) -0.0051(6) -0.0007(6) 0.0064(6)
C9 0.0315(8) 0.0429(9) 0.0307(8) -0.0068(7) 0.0057(7) 0.0097(7)
C10 0.0312(8) 0.0474(10) 0.0327(8) -0.0002(7) 0.0105(7) 0.0008(7)
C11 0.0329(8) 0.0325(8) 0.0313(8) 0.0000(7) 0.0064(7) -0.0025(6)
C12 0.0242(7) 0.0282(7) 0.0238(7) -0.0012(6) 0.0007(6) 0.0013(6)
C13 0.0260(7) 0.0225(7) 0.0261(7) -0.0002(6) 0.0032(6) 0.0013(6)
C14 0.0229(7) 0.0262(7) 0.0254(7) -0.0020(6) 0.0050(6) -0.0008(6)
C15 0.0291(8) 0.0300(8) 0.0301(8) 0.0028(6) 0.0065(6) -0.0001(6)
C16 0.0247(8) 0.0461(9) 0.0256(7) 0.0032(7) 0.0059(6) -0.0024(7)
C17 0.0345(9) 0.0639(11) 0.0325(8) 0.0123(8) 0.0017(7) -0.0045(8)
C18 0.0349(9) 0.0964(16) 0.0303(9) 0.0125(10) -0.0038(8) -0.0055(10)
C19 0.0400(10) 0.0891(15) 0.0339(10) -0.0107(10) -0.0025(8) -0.0136(10)
C20 0.0360(9) 0.0611(11) 0.0398(9) -0.0146(9) -0.0003(8) -0.0094(8)
C21 0.0248(8) 0.0448(9) 0.0288(8) -0.0070(7) 0.0034(6) -0.0048(7)
C22 0.0272(8) 0.0299(8) 0.0383(8) -0.0074(7) 0.0034(7) -0.0029(6)
C23 0.0216(7) 0.0265(7) 0.0294(7) -0.0030(6) 0.0056(6) -0.0001(6)
C24 0.0277(7) 0.0186(7) 0.0278(7) -0.0054(6) 0.0024(6) -0.0024(5)
C25 0.0270(8) 0.0251(7) 0.0383(8) -0.0045(7) 0.0074(7) -0.0016(6)
C26 0.0360(8) 0.0215(7) 0.0308(8) -0.0047(6) 0.0085(6) -0.0046(6)
C27 0.0462(9) 0.0284(8) 0.0413(9) -0.0066(7) 0.0200(8) -0.0054(7)
C28 0.0630(11) 0.0311(8) 0.0349(9) -0.0040(7) 0.0219(8) -0.0113(8)
C29 0.0631(11) 0.0311(8) 0.0299(8) 0.0021(7) 0.0042(8) -0.0087(8)
C30 0.0403(9) 0.0294(8) 0.0329(8) 0.0022(7) -0.0003(7) -0.0047(7)
C31 0.0331(8) 0.0221(7) 0.0276(7) -0.0040(6) 0.0017(6) -0.0057(6)
C32 0.0265(7) 0.0227(7) 0.0302(8) -0.0024(6) 0.0026(6) -0.0018(6)
C33 0.0248(7) 0.0205(7) 0.0254(7) -0.0044(6) 0.0027(6) -0.0025(5)
C34 0.0269(7) 0.0200(7) 0.0256(7) 0.0002(6) 0.0043(6) 0.0009(5)
C35 0.0276(7) 0.0249(7) 0.0255(7) 0.0050(6) 0.0045(6) -0.0037(6)
C36 0.0341(8) 0.0336(8) 0.0291(8) -0.0006(6) 0.0044(7) -0.0078(6)
C37 0.0381(9) 0.0483(10) 0.0313(8) 0.0050(7) -0.0031(7) -0.0170(8)
C38 0.0268(8) 0.0534(10) 0.0470(10) 0.0164(8) -0.0033(8) -0.0065(8)
C39 0.0288(8) 0.0368(9) 0.0477(10) 0.0117(8) 0.0081(7) 0.0028(7)
C40 0.0273(8) 0.0255(7) 0.0333(8) 0.0071(6) 0.0079(6) -0.0007(6)
C41 0.0308(8) 0.0225(7) 0.0316(8) 0.0043(6) 0.0108(6) -0.0008(6)
C42 0.0401(9) 0.0279(8) 0.0478(10) 0.0009(7) 0.0227(8) 0.0018(7)
C43 0.0623(11) 0.0299(8) 0.0363(9) -0.0084(7) 0.0233(8) -0.0043(8)
C44 0.0596(11) 0.0332(9) 0.0263(8) -0.0028(7) 0.0053(8) -0.0058(8)
C45 0.0405(9) 0.0278(8) 0.0285(8) 0.0002(6) 0.0026(7) -0.0003(7)
C46 0.0337(8) 0.0217(7) 0.0235(7) 0.0016(6) 0.0075(6) -0.0019(6)
C2G 0.0397(9) 0.0315(8) 0.0357(9) 0.0030(7) -0.0035(7) 0.0013(7)
C3G 0.0596(11) 0.0300(8) 0.0364(9) 0.0030(7) -0.0046(8) 0.0023(8)
C4G 0.0715(14) 0.0461(10) 0.0470(11) -0.0053(9) -0.0179(10) -0.0074(10)
C5G 0.0472(11) 0.0689(13) 0.0720(14) -0.0016(11) -0.0144(11) -0.0176(10)
C6G 0.0388(10) 0.0626(12) 0.0573(11) -0.0049(10) -0.0005(9) -0.0030(9)
C7G 0.0945(16) 0.0523(11) 0.0434(11) -0.0018(9) 0.0148(11) 0.0036(11)
C9G 0.0344(9) 0.0475(10) 0.0445(10) -0.0026(8) 0.0138(8) 0.0004(7)
C10G 0.0345(9) 0.0464(10) 0.0424(9) 0.0018(8) 0.0091(8) -0.0073(7)
C11G 0.0365(10) 0.0513(11) 0.0612(12) 0.0059(9) 0.0025(9) 0.0044(8)
C12G 0.0504(11) 0.0425(10) 0.0656(13) -0.0071(9) 0.0151(10) 0.0063(8)
C13G 0.0462(10) 0.0419(10) 0.0452(10) -0.0026(8) 0.0123(8) -0.0033(8)
C14G 0.0539(12) 0.0900(16) 0.0532(12) -0.0131(11) 0.0021(10) -0.0095(11)

loop_
_atom_type_symbol
_atom_type_description
_atom_type_scat_dispersion_real
_atom_type_scat_dispersion_imag
_atom_type_scat_source
C C 0.0033 0.0016 'International Tables Vol C Tables 4.2.6.8 and 6.1.1.4'
H H 0.0000 0.0000 'International Tables Vol C Tables 4.2.6.8 and 6.1.1.4'
N N 0.0061 0.0033 'International Tables Vol C Tables 4.2.6.8 and 6.1.1.4'
O O 0.0106 0.0060 'International Tables Vol C Tables 4.2.6.8 and 6.1.1.4'

loop_
_geom_angle_atom_site_label_1
_geom_angle_atom_site_label_2
_geom_angle_atom_site_label_3
_geom_angle
C13 O13 H13 108.3(11)
C34 O34 H34 101.8(11)
C6G N1G C2G 117.01(14)
C9G N8G C13G 116.50(14)
C2 C1 C6 120.50(12)
C2 C1 C13 128.82(12)
C6 C1 C13 110.38(11)
C1 C2 C3 118.78(13)
C1 C2 H2 120.6
C3 C2 H2 120.6
C4 C3 C2 120.78(14)
C4 C3 H3 119.6
C2 C3 H3 119.6
C5 C4 C3 120.52(13)
C5 C4 H4 119.7
C3 C4 H4 119.7
C4 C5 C6 118.99(13)
C4 C5 H5 120.5
C6 C5 H5 120.5
C5 C6 C1 120.40(13)
C5 C6 C7 130.83(13)
C1 C6 C7 108.76(11)
C8 C7 C12 120.62(13)
C8 C7 C6 130.55(13)
C12 C7 C6 108.82(11)
C9 C8 C7 118.66(13)
C9 C8 H8 120.7
C7 C8 H8 120.7
C8 C9 C10 120.69(13)
C8 C9 H9 119.7
C10 C9 H9 119.7
C9 C10 C11 120.76(14)
C9 C10 H10 119.6
C11 C10 H10 119.6
C12 C11 C10 118.69(13)
C12 C11 H11 120.7
C10 C11 H11 120.7
C11 C12 C7 120.48(12)
C11 C12 C13 129.43(12)
C7 C12 C13 110.02(11)
O13 C13 C14 108.64(10)
O13 C13 C12 110.08(10)
C14 C13 C12 113.61(10)
O13 C13 C1 108.04(10)
C14 C13 C1 114.89(11)
C12 C13 C1 101.29(10)
C15 C14 C23 118.65(12)
C15 C14 C13 116.96(12)
C23 C14 C13 124.36(11)
C14 C15 C16 123.30(13)
C14 C15 H15 118.3
C16 C15 H15 118.3
C15 C16 C21 117.78(13)
C15 C16 C17 123.34(15)
C21 C16 C17 118.88(14)
C18 C17 C16 120.37(17)
C18 C17 H17 119.8
C16 C17 H17 119.8
C17 C18 C19 120.60(16)
C17 C18 H18 119.7
C19 C18 H18 119.7
C20 C19 C18 120.72(16)
C20 C19 H19 119.6
C18 C19 H19 119.6
C19 C20 C21 120.37(17)
C19 C20 H20 119.8
C21 C20 H20 119.8
C22 C21 C16 118.58(13)
C22 C21 C20 122.38(15)
C16 C21 C20 119.05(14)
C23 C22 C21 123.56(13)
C23 C22 H22 118.2
C21 C22 H22 118.2
C22 C23 C14 118.12(12)
C22 C23 C24 114.64(12)
C14 C23 C24 126.97(12)
C25 C24 C33 118.69(12)
C25 C24 C23 115.54(12)
C33 C24 C23 125.34(12)
C24 C25 C26 123.30(13)
C24 C25 H25 118.4
C26 C25 H25 118.4
C25 C26 C31 118.13(12)
C25 C26 C27 123.01(13)
C31 C26 C27 118.86(13)
C28 C27 C26 120.81(14)
C28 C27 H27 119.6
C26 C27 H27 119.6
C27 C28 C29 120.20(14)
C27 C28 H28 119.9
C29 C28 H28 119.9
C30 C29 C28 120.33(15)
C30 C29 H29 119.8
C28 C29 H29 119.8
C29 C30 C31 120.91(14)
C29 C30 H30 119.5
C31 C30 H30 119.5
C26 C31 C32 118.13(12)
C26 C31 C30 118.86(13)
C32 C31 C30 123.01(13)
C33 C32 C31 123.47(12)
C33 C32 H32 118.3
C31 C32 H32 118.3
C32 C33 C24 118.26(12)
C32 C33 C34 117.38(11)
C24 C33 C34 124.37(11)
O34 C34 C35 109.67(10)
O34 C34 C46 108.07(10)
C35 C34 C46 101.29(10)
O34 C34 C33 112.29(10)
C35 C34 C33 111.61(11)
C46 C34 C33 113.32(10)
C36 C35 C40 120.97(13)
C36 C35 C34 127.93(13)
C40 C35 C34 111.07(12)
C35 C36 C37 118.61(14)
C35 C36 H36 120.7
C37 C36 H36 120.7
C36 C37 C38 120.78(15)
C36 C37 H37 119.6
C38 C37 H37 119.6
C39 C38 C37 120.82(14)
C39 C38 H38 119.6
C37 C38 H38 119.6
C38 C39 C40 118.77(14)
C38 C39 H39 120.6
C40 C39 H39 120.6
C39 C40 C35 120.05(14)
C39 C40 C41 131.55(13)
C35 C40 C41 108.40(11)
C42 C41 C46 119.95(13)
C42 C41 C40 131.27(13)
C46 C41 C40 108.78(12)
C43 C42 C41 119.10(14)
C43 C42 H42 120.4
C41 C42 H42 120.4
C44 C43 C42 120.71(14)
C44 C43 H43 119.6
C42 C43 H43 119.6
C43 C44 C45 120.62(14)
C43 C44 H44 119.7
C45 C44 H44 119.7
C46 C45 C44 118.96(14)
C46 C45 H45 120.5
C44 C45 H45 120.5
C45 C46 C41 120.64(13)
C45 C46 C34 128.94(12)
C41 C46 C34 110.42(12)
N1G C2G C3G 125.56(15)
N1G C2G H2G 117.2
C3G C2G H2G 117.2
C4G C3G C2G 115.91(17)
C4G C3G C7G 123.11(16)
C2G C3G C7G 120.97(16)
C5G C4G C3G 120.28(17)
C5G C4G H4G 119.9
C3G C4G H4G 119.9
C4G C5G C6G 118.91(17)
C4G C5G H5G 120.5
C6G C5G H5G 120.5
N1G C6G C5G 122.32(18)
N1G C6G H6G 118.8
C5G C6G H6G 118.8
C3G C7G H7B 109.5
C3G C7G H7A 109.5
H7B C7G H7A 109.5
C3G C7G H7C 109.5
H7B C7G H7C 109.5
H7A C7G H7C 109.5
N8G C9G C10G 125.28(15)
N8G C9G H9G 117.4
C10G C9G H9G 117.4
C11G C10G C9G 116.15(15)
C11G C10G C14G 122.48(16)
C9G C10G C14G 121.36(16)
C12G C11G C10G 120.00(16)
C12G C11G H11G 120.0
C10G C11G H11G 120.0
C13G C12G C11G 118.52(16)
C13G C12G H12G 120.7
C11G C12G H12G 120.7
N8G C13G C12G 123.55(16)
N8G C13G H13G 118.2
C12G C13G H13G 118.2
C10G C14G H14B 109.5
C10G C14G H14A 109.5
H14B C14G H14A 109.5
C10G C14G H14C 109.5
H14B C14G H14C 109.5
H14A C14G H14C 109.5

loop_
_geom_bond_atom_site_label_1
_geom_bond_atom_site_label_2
_geom_bond_distance
O13 C13 1.4403(15)
O13 H13 0.98(2)
O34 C34 1.4314(15)
O34 H34 0.99(2)
N1G C6G 1.331(2)
N1G C2G 1.3338(18)
N8G C9G 1.329(2)
N8G C13G 1.331(2)
C1 C2 1.3836(18)
C1 C6 1.3952(18)
C1 C13 1.5344(18)
C2 C3 1.390(2)
C2 H2 0.9500
C3 C4 1.386(2)
C3 H3 0.9500
C4 C5 1.384(2)
C4 H4 0.9500
C5 C6 1.3883(19)
C5 H5 0.9500
C6 C7 1.4688(18)
C7 C8 1.3889(18)
C7 C12 1.4048(18)
C8 C9 1.386(2)
C8 H8 0.9500
C9 C10 1.388(2)
C9 H9 0.9500
C10 C11 1.398(2)
C10 H10 0.9500
C11 C12 1.3761(18)
C11 H11 0.9500
C12 C13 1.5316(18)
C13 C14 1.5245(18)
C14 C15 1.3761(18)
C14 C23 1.4395(19)
C15 C16 1.4165(19)
C15 H15 0.9500
C16 C21 1.417(2)
C16 C17 1.420(2)
C17 C18 1.364(2)
C17 H17 0.9500
C18 C19 1.405(3)
C18 H18 0.9500
C19 C20 1.358(2)
C19 H19 0.9500
C20 C21 1.422(2)
C20 H20 0.9500
C21 C22 1.404(2)
C22 C23 1.3773(18)
C22 H22 0.9500
C23 C24 1.5101(19)
C24 C25 1.3782(18)
C24 C33 1.4346(18)
C25 C26 1.4108(19)
C25 H25 0.9500
C26 C31 1.4140(19)
C26 C27 1.4204(19)
C27 C28 1.365(2)
C27 H27 0.9500
C28 C29 1.411(2)
C28 H28 0.9500
C29 C30 1.361(2)
C29 H29 0.9500
C30 C31 1.4194(19)
C30 H30 0.9500
C31 C32 1.4162(18)
C32 C33 1.3741(18)
C32 H32 0.9500
C33 C34 1.5427(18)
C34 C35 1.5244(19)
C34 C46 1.5324(18)
C35 C36 1.3816(19)
C35 C40 1.3986(19)
C36 C37 1.385(2)
C36 H36 0.9500
C37 C38 1.387(2)
C37 H37 0.9500
C38 C39 1.385(2)
C38 H38 0.9500
C39 C40 1.389(2)
C39 H39 0.9500
C40 C41 1.4702(19)
C41 C42 1.391(2)
C41 C46 1.4022(19)
C42 C43 1.384(2)
C42 H42 0.9500
C43 C44 1.382(2)
C43 H43 0.9500
C44 C45 1.393(2)
C44 H44 0.9500
C45 C46 1.3770(19)
C45 H45 0.9500
C2G C3G 1.387(2)
C2G H2G 0.9500
C3G C4G 1.380(2)
C3G C7G 1.499(2)
C4G C5G 1.377(3)
C4G H4G 0.9500
C5G C6G 1.392(3)
C5G H5G 0.9500
C6G H6G 0.9500
C7G H7B 0.9800
C7G H7A 0.9800
C7G H7C 0.9800
C9G C10G 1.387(2)
C9G H9G 0.9500
C10G C11G 1.381(2)
C10G C14G 1.497(2)
C11G C12G 1.380(2)
C11G H11G 0.9500
C12G C13G 1.371(2)
C12G H12G 0.9500
C13G H13G 0.9500
C14G H14B 0.9800
C14G H14A 0.9800
C14G H14C 0.9800

loop_
_geom_hbond_atom_site_label_D
_geom_hbond_atom_site_label_H
_geom_hbond_atom_site_label_A
_geom_hbond_distance_DH
_geom_hbond_distance_HA
_geom_hbond_distance_DA
_geom_hbond_angle_DHA
O34 H34 O13 0.99(2) 1.81(2) 2.7579(14) 161.2(16)
O13 H13 N1G 0.98(2) 1.83(2) 2.8019(16) 173.6(18)

loop_
_geom_torsion_atom_site_label_1
_geom_torsion_atom_site_label_2
_geom_torsion_atom_site_label_3
_geom_torsion_atom_site_label_4
_geom_torsion
C6 C1 C2 C3 -1.8(2)
C13 C1 C2 C3 171.29(13)
C1 C2 C3 C4 1.2(2)
C2 C3 C4 C5 0.2(2)
C3 C4 C5 C6 -1.0(2)
C4 C5 C6 C1 0.3(2)
C4 C5 C6 C7 -178.59(13)
C2 C1 C6 C5 1.1(2)
C13 C1 C6 C5 -173.19(12)
C2 C1 C6 C7 -179.81(12)
C13 C1 C6 C7 5.94(15)
C5 C6 C7 C8 -0.5(2)
C1 C6 C7 C8 -179.47(13)
C5 C6 C7 C12 178.34(14)
C1 C6 C7 C12 -0.66(15)
C12 C7 C8 C9 1.2(2)
C6 C7 C8 C9 179.90(13)
C7 C8 C9 C10 1.5(2)
C8 C9 C10 C11 -2.3(2)
C9 C10 C11 C12 0.3(2)
C10 C11 C12 C7 2.4(2)
C10 C11 C12 C13 -174.29(13)
C8 C7 C12 C11 -3.2(2)
C6 C7 C12 C11 177.82(12)
C8 C7 C12 C13 174.07(11)
C6 C7 C12 C13 -4.89(15)
C11 C12 C13 O13 70.69(17)
C7 C12 C13 O13 -106.29(12)
C11 C12 C13 C14 -51.40(18)
C7 C12 C13 C14 131.62(12)
C11 C12 C13 C1 -175.15(13)
C7 C12 C13 C1 7.87(13)
C2 C1 C13 O13 -66.29(17)
C6 C1 C13 O13 107.35(12)
C2 C1 C13 C14 55.16(18)
C6 C1 C13 C14 -131.20(12)
C2 C1 C13 C12 178.04(13)
C6 C1 C13 C12 -8.32(13)
O13 C13 C14 C15 163.44(11)
C12 C13 C14 C15 -73.68(15)
C1 C13 C14 C15 42.32(16)
O13 C13 C14 C23 -18.69(17)
C12 C13 C14 C23 104.19(14)
C1 C13 C14 C23 -139.81(13)
C23 C14 C15 C16 0.49(19)
C13 C14 C15 C16 178.48(12)
C14 C15 C16 C21 -0.5(2)
C14 C15 C16 C17 -179.85(13)
C15 C16 C17 C18 179.88(14)
C21 C16 C17 C18 0.6(2)
C16 C17 C18 C19 0.1(2)
C17 C18 C19 C20 -0.4(3)
C18 C19 C20 C21 0.1(3)
C15 C16 C21 C22 -0.33(19)
C17 C16 C21 C22 179.00(13)
C15 C16 C21 C20 179.79(12)
C17 C16 C21 C20 -0.9(2)
C19 C20 C21 C22 -179.33(15)
C19 C20 C21 C16 0.6(2)
C16 C21 C22 C23 1.3(2)
C20 C21 C22 C23 -178.79(13)
C21 C22 C23 C14 -1.4(2)
C21 C22 C23 C24 -175.90(13)
C15 C14 C23 C22 0.46(19)
C13 C14 C23 C22 -177.37(12)
C15 C14 C23 C24 174.21(12)
C13 C14 C23 C24 -3.6(2)
C22 C23 C24 C25 76.89(15)
C14 C23 C24 C25 -97.04(16)
C22 C23 C24 C33 -95.46(15)
C14 C23 C24 C33 90.61(17)
C33 C24 C25 C26 -0.9(2)
C23 C24 C25 C26 -173.81(12)
C24 C25 C26 C31 1.7(2)
C24 C25 C26 C27 -178.38(13)
C25 C26 C27 C28 178.99(13)
C31 C26 C27 C28 -1.1(2)
C26 C27 C28 C29 1.4(2)
C27 C28 C29 C30 -0.5(2)
C28 C29 C30 C31 -0.7(2)
C25 C26 C31 C32 -0.60(19)
C27 C26 C31 C32 179.49(12)
C25 C26 C31 C30 179.78(12)
C27 C26 C31 C30 -0.14(19)
C29 C30 C31 C26 1.0(2)
C29 C30 C31 C32 -178.56(13)
C26 C31 C32 C33 -1.30(19)
C30 C31 C32 C33 178.30(12)
C31 C32 C33 C24 2.09(19)
C31 C32 C33 C34 -177.72(11)
C25 C24 C33 C32 -0.96(18)
C23 C24 C33 C32 171.17(12)
C25 C24 C33 C34 178.84(12)
C23 C24 C33 C34 -9.0(2)
C32 C33 C34 O34 159.11(11)
C24 C33 C34 O34 -20.69(17)
C32 C33 C34 C35 35.49(15)
C24 C33 C34 C35 -144.31(12)
C32 C33 C34 C46 -78.09(15)
C24 C33 C34 C46 102.11(14)
O34 C34 C35 C36 -64.81(17)
C46 C34 C35 C36 -178.84(13)
C33 C34 C35 C36 60.28(17)
O34 C34 C35 C40 113.24(12)
C46 C34 C35 C40 -0.79(14)
C33 C34 C35 C40 -121.67(12)
C40 C35 C36 C37 -0.7(2)
C34 C35 C36 C37 177.20(13)
C35 C36 C37 C38 -0.1(2)
C36 C37 C38 C39 0.5(2)
C37 C38 C39 C40 -0.2(2)
C38 C39 C40 C35 -0.5(2)
C38 C39 C40 C41 -179.41(14)
C36 C35 C40 C39 1.0(2)
C34 C35 C40 C39 -177.21(12)
C36 C35 C40 C41 -179.89(12)
C34 C35 C40 C41 1.91(15)
C39 C40 C41 C42 -2.7(3)
C35 C40 C41 C42 178.32(14)
C39 C40 C41 C46 176.65(14)
C35 C40 C41 C46 -2.33(15)
C46 C41 C42 C43 -1.3(2)
C40 C41 C42 C43 177.96(14)
C41 C42 C43 C44 0.9(2)
C42 C43 C44 C45 -0.3(2)
C43 C44 C45 C46 0.0(2)
C44 C45 C46 C41 -0.4(2)
C44 C45 C46 C34 179.36(13)
C42 C41 C46 C45 1.1(2)
C40 C41 C46 C45 -178.34(12)
C42 C41 C46 C34 -178.73(12)
C40 C41 C46 C34 1.83(15)
O34 C34 C46 C45 64.30(17)
C35 C34 C46 C45 179.52(13)
C33 C34 C46 C45 -60.81(18)
O34 C34 C46 C41 -115.90(12)
C35 C34 C46 C41 -0.68(14)
C33 C34 C46 C41 118.99(12)
C6G N1G C2G C3G 0.7(2)
N1G C2G C3G C4G -1.3(2)
N1G C2G C3G C7G 178.18(14)
C2G C3G C4G C5G 1.0(2)
C7G C3G C4G C5G -178.50(17)
C3G C4G C5G C6G -0.2(3)
C2G N1G C6G C5G 0.2(2)
C4G C5G C6G N1G -0.5(3)
C13G N8G C9G C10G -0.4(2)
N8G C9G C10G C11G 0.2(2)
N8G C9G C10G C14G -179.94(16)
C9G C10G C11G C12G 0.3(2)
C14G C10G C11G C12G -179.51(17)
C10G C11G C12G C13G -0.6(3)
C9G N8G C13G C12G 0.0(2)
C11G C12G C13G N8G 0.5(3)
